data_2015773
loop_
_publ_author_name
'Ejsmont, Krzysztof'
'Gajda, Roman'
'Makowski, Maciej'

_publ_section_title
;
 Conformation of <i>tert</i>-butoxycarbonylglycyl-dehydroalanyl-glycine
 methyl ester in the crystalline state and calculated in the gas phase
;
_journal_coeditor_code AV3051
_journal_issue 2
_journal_name_full 'Acta Crystallographica Section C'
_journal_page_first o80
_journal_page_last o83
_journal_paper_doi 10.1107/S0108270106052590
_journal_volume 63
_journal_year 2007
_chemical_formula_iupac 'C13 H21 N3 O6'
_chemical_formula_moiety 'C13 H21 N3 O6'
_chemical_formula_sum 'C13 H21 N3 O6'
_chemical_formula_weight 315.33
_chemical_name_systematic
;
tert-Butoxycarbonylglycyl-dehydroalanyl-glycine methyl ester
;
_space_group_IT_number 2
_symmetry_cell_setting triclinic
_symmetry_space_group_name_Hall '-P 1'
_symmetry_space_group_name_H-M 'P -1'
_atom_sites_solution_hydrogens difmap
_atom_sites_solution_primary direct
_atom_sites_solution_secondary difmap
_cell_angle_alpha 110.158(13)
_cell_angle_beta 98.428(12)
_cell_angle_gamma 100.631(14)
_cell_formula_units_Z 2
_cell_length_a 8.6343(14)
_cell_length_b 8.7713(14)
_cell_length_c 11.2379(15)
_cell_measurement_reflns_used 7435
_cell_measurement_temperature 100.00(10)
_cell_measurement_theta_max 26.00
_cell_measurement_theta_min 3.42
_cell_volume 764.6(2)
_computing_cell_refinement 'CrysAlisRED (Oxford Diffraction, 2002)'
_computing_data_collection 'CrysAlisCCD (Oxford Diffraction, 2002)'
_computing_data_reduction CrysAlisRED
_computing_molecular_graphics 'SHELXTL (Sheldrick, 1990)'
_computing_publication_material SHELXL97
_computing_structure_refinement 'SHELXL97 (Sheldrick, 1997)'
_computing_structure_solution 'SHELXS97 (Sheldrick, 1997)'
_diffrn_ambient_temperature 100.00(10)
_diffrn_detector_area_resol_mean '1024x1024 with blocks 2x2'
_diffrn_measured_fraction_theta_full 0.998
_diffrn_measured_fraction_theta_max 0.998
_diffrn_measurement_device_type 'Oxford Xcalibur'
_diffrn_measurement_method \w
_diffrn_radiation_monochromator graphite
_diffrn_radiation_source 'fine-focus sealed tube'
_diffrn_radiation_type MoK\a
_diffrn_radiation_wavelength 0.71073
_diffrn_reflns_av_R_equivalents 0.0218
_diffrn_reflns_av_sigmaI/netI 0.0206
_diffrn_reflns_limit_h_max 10
_diffrn_reflns_limit_h_min -6
_diffrn_reflns_limit_k_max 10
_diffrn_reflns_limit_k_min -10
_diffrn_reflns_limit_l_max 13
_diffrn_reflns_limit_l_min -13
_diffrn_reflns_number 7435
_diffrn_reflns_theta_full 26.00
_diffrn_reflns_theta_max 26.00
_diffrn_reflns_theta_min 3.42
_diffrn_standards_decay_% 0
_diffrn_standards_interval_count 0
_diffrn_standards_interval_time 0
_diffrn_standards_number 0
_exptl_absorpt_coefficient_mu 0.109
_exptl_absorpt_correction_type none
_exptl_crystal_colour colourless
_exptl_crystal_density_diffrn 1.370
_exptl_crystal_density_method 'not measured'
_exptl_crystal_description cube
_exptl_crystal_F_000 336
_exptl_crystal_size_max 0.51
_exptl_crystal_size_mid 0.48
_exptl_crystal_size_min 0.46
_refine_diff_density_max 0.228
_refine_diff_density_min -0.211
_refine_ls_extinction_coef 0.021(3)
_refine_ls_extinction_expression Fc^*^=kFc[1+0.001xFc^2^\l^3^/sin(2\q)]^-1/4^
_refine_ls_extinction_method 'SHELXL97 (Sheldrick, 1997)'
_refine_ls_goodness_of_fit_ref 1.081
_refine_ls_hydrogen_treatment refall
_refine_ls_matrix_type full
_refine_ls_number_parameters 284
_refine_ls_number_reflns 3000
_refine_ls_number_restraints 0
_refine_ls_restrained_S_all 1.081
_refine_ls_R_factor_all 0.0337
_refine_ls_R_factor_gt 0.0305
_refine_ls_shift/su_max 0.000
_refine_ls_shift/su_mean 0.000
_refine_ls_structure_factor_coef Fsqd
_refine_ls_weighting_details 'calc w = 1/[\s^2^(Fo^2^)+(0.0442P)^2^+0.1565P] where P=(Fo^2^+2Fc^2^)/3'
_refine_ls_weighting_scheme calc
_refine_ls_wR_factor_gt 0.0803
_refine_ls_wR_factor_ref 0.0824
_reflns_number_gt 2676
_reflns_number_total 3000
_reflns_threshold_expression I>2\s(I)
_cod_data_source_file av3051.cif
_cod_data_source_block I
_cod_database_code 2015773
_cod_database_fobs_code 2015773

loop_
_symmetry_equiv_pos_as_xyz
'x, y, z'
'-x, -y, -z'

loop_
_atom_site_type_symbol
_atom_site_label
_atom_site_fract_x
_atom_site_fract_y
_atom_site_fract_z
_atom_site_U_iso_or_equiv
_atom_site_adp_type
_atom_site_calc_flag
_atom_site_occupancy
C C1 0.63869(16) 1.12041(16) 0.38517(12) 0.0271(3) Uani d 1
C C2 0.75416(15) 1.04655(17) 0.18817(15) 0.0289(3) Uani d 1
C C3 0.45946(15) 1.02527(16) 0.16322(12) 0.0233(3) Uani d 1
C C4 0.60829(13) 1.01074(14) 0.24325(11) 0.0195(2) Uani d 1
O O5 0.59474(9) 0.83523(10) 0.22956(8) 0.01989(19) Uani d 1
C C6 0.47197(12) 0.74786(14) 0.25705(10) 0.0163(2) Uani d 1
O O7 0.35847(9) 0.79777(10) 0.29474(7) 0.01881(18) Uani d 1
N N8 0.49033(11) 0.59243(12) 0.23623(9) 0.0175(2) Uani d 1
C C9 0.38542(13) 0.47449(14) 0.26990(11) 0.0184(2) Uani d 1
C C10 0.23509(13) 0.36330(13) 0.16559(11) 0.0171(2) Uani d 1
O O11 0.14065(10) 0.25943(10) 0.18581(8) 0.0233(2) Uani d 1
N N12 0.21658(11) 0.39351(12) 0.05533(9) 0.0173(2) Uani d 1
C C13 0.08327(13) 0.32448(14) -0.05007(10) 0.0174(2) Uani d 1
C C14 -0.04576(14) 0.20692(16) -0.06441(12) 0.0254(3) Uani d 1
C C15 0.10913(12) 0.40105(13) -0.14789(10) 0.0161(2) Uani d 1
O O16 0.24164(9) 0.49336(10) -0.13541(7) 0.01866(19) Uani d 1
N N17 -0.01318(11) 0.36630(12) -0.24765(9) 0.0176(2) Uani d 1
C C18 0.01102(14) 0.44023(14) -0.34205(11) 0.0193(2) Uani d 1
C C19 0.12270(13) 0.37226(14) -0.42596(10) 0.0176(2) Uani d 1
O O20 0.22079(10) 0.45815(11) -0.45697(8) 0.0258(2) Uani d 1
O O21 0.09356(10) 0.20685(10) -0.46601(8) 0.02215(19) Uani d 1
C C22 0.18710(17) 0.13081(17) -0.55562(13) 0.0277(3) Uani d 1
H H1A 0.5519(17) 1.0885(17) 0.4240(14) 0.024(3) Uiso d 1
H H1B 0.6533(16) 1.2382(19) 0.3924(14) 0.028(4) Uiso d 1
H H1C 0.7411(19) 1.1103(19) 0.4333(15) 0.035(4) Uiso d 1
H H2A 0.7741(18) 1.162(2) 0.1904(15) 0.033(4) Uiso d 1
H H2B 0.7367(19) 0.967(2) 0.0967(17) 0.039(4) Uiso d 1
H H2C 0.8465(19) 1.0376(19) 0.2414(15) 0.033(4) Uiso d 1
H H3A 0.3694(17) 1.0332(18) 0.2073(14) 0.027(3) Uiso d 1
H H3B 0.4895(17) 1.130(2) 0.1476(14) 0.031(4) Uiso d 1
H H3C 0.4217(17) 0.930(2) 0.0809(15) 0.030(4) Uiso d 1
H H8 0.5779(18) 0.5710(18) 0.2120(14) 0.026(3) Uiso d 1
H H9A 0.3497(16) 0.5323(17) 0.3446(14) 0.021(3) Uiso d 1
H H9B 0.4463(16) 0.4000(17) 0.2900(13) 0.022(3) Uiso d 1
H H12 0.2932(16) 0.4678(17) 0.0479(13) 0.019(3) Uiso d 1
H H14A -0.1327(18) 0.1679(19) -0.1421(15) 0.031(4) Uiso d 1
H H14B -0.0581(18) 0.1575(19) -0.0008(15) 0.033(4) Uiso d 1
H H17 -0.1094(18) 0.3104(18) -0.2529(14) 0.026(4) Uiso d 1
H H18A 0.0535(16) 0.5606(18) -0.3003(13) 0.021(3) Uiso d 1
H H18B -0.0929(17) 0.4159(18) -0.3998(14) 0.027(3) Uiso d 1
H H22A 0.1760(17) 0.1631(18) -0.6300(15) 0.030(4) Uiso d 1
H H22B 0.1436(19) 0.010(2) -0.5822(16) 0.039(4) Uiso d 1
H H22C 0.302(2) 0.167(2) -0.5113(15) 0.037(4) Uiso d 1

loop_
_atom_site_aniso_label
_atom_site_aniso_U_11
_atom_site_aniso_U_22
_atom_site_aniso_U_33
_atom_site_aniso_U_12
_atom_site_aniso_U_13
_atom_site_aniso_U_23
C1 0.0311(7) 0.0204(6) 0.0241(6) 0.0007(5) 0.0008(5) 0.0068(5)
C2 0.0217(6) 0.0264(7) 0.0420(8) 0.0027(5) 0.0115(5) 0.0173(6)
C3 0.0230(6) 0.0235(6) 0.0239(6) 0.0046(5) 0.0044(5) 0.0107(5)
C4 0.0186(5) 0.0148(5) 0.0239(6) 0.0015(4) 0.0043(4) 0.0076(4)
O5 0.0166(4) 0.0161(4) 0.0274(4) 0.0029(3) 0.0073(3) 0.0085(3)
C6 0.0140(5) 0.0181(5) 0.0132(5) 0.0006(4) -0.0002(4) 0.0048(4)
O7 0.0163(4) 0.0204(4) 0.0198(4) 0.0047(3) 0.0054(3) 0.0073(3)
N8 0.0141(4) 0.0178(5) 0.0206(5) 0.0036(4) 0.0051(4) 0.0071(4)
C9 0.0187(5) 0.0178(5) 0.0192(6) 0.0038(4) 0.0041(4) 0.0085(4)
C10 0.0176(5) 0.0161(5) 0.0192(5) 0.0063(4) 0.0066(4) 0.0067(4)
O11 0.0229(4) 0.0232(4) 0.0239(4) 0.0003(3) 0.0047(3) 0.0122(4)
N12 0.0144(4) 0.0188(5) 0.0172(5) 0.0006(4) 0.0040(3) 0.0069(4)
C13 0.0164(5) 0.0190(5) 0.0159(5) 0.0052(4) 0.0048(4) 0.0048(4)
C14 0.0196(6) 0.0313(7) 0.0230(6) -0.0017(5) 0.0016(5) 0.0130(5)
C15 0.0158(5) 0.0154(5) 0.0167(5) 0.0059(4) 0.0071(4) 0.0035(4)
O16 0.0155(4) 0.0203(4) 0.0202(4) 0.0034(3) 0.0057(3) 0.0078(3)
N17 0.0148(5) 0.0206(5) 0.0173(5) 0.0031(4) 0.0047(3) 0.0073(4)
C18 0.0197(5) 0.0187(6) 0.0202(6) 0.0054(4) 0.0035(4) 0.0084(5)
C19 0.0184(5) 0.0194(5) 0.0149(5) 0.0031(4) -0.0003(4) 0.0088(4)
O20 0.0270(4) 0.0252(4) 0.0266(5) 0.0018(3) 0.0089(3) 0.0130(4)
O21 0.0289(4) 0.0187(4) 0.0229(4) 0.0078(3) 0.0121(3) 0.0094(3)
C22 0.0365(7) 0.0291(7) 0.0250(6) 0.0161(6) 0.0151(5) 0.0120(5)

loop_
_atom_type_symbol
_atom_type_description
_atom_type_scat_dispersion_real
_atom_type_scat_dispersion_imag
_atom_type_scat_source
C C 0.0033 0.0016 'International Tables Vol C Tables 4.2.6.8 and 6.1.1.4'
H H 0.0000 0.0000 'International Tables Vol C Tables 4.2.6.8 and 6.1.1.4'
N N 0.0061 0.0033 'International Tables Vol C Tables 4.2.6.8 and 6.1.1.4'
O O 0.0106 0.0060 'International Tables Vol C Tables 4.2.6.8 and 6.1.1.4'

loop_
_geom_angle_atom_site_label_1
_geom_angle_atom_site_label_2
_geom_angle_atom_site_label_3
_geom_angle
C4 C1 H1A 112.0(8)
C4 C1 H1B 107.8(8)
H1A C1 H1B 111.2(12)
C4 C1 H1C 109.3(9)
H1A C1 H1C 108.1(12)
H1B C1 H1C 108.4(12)
C4 C2 H2A 109.5(9)
C4 C2 H2B 110.9(9)
H2A C2 H2B 109.1(13)
C4 C2 H2C 108.6(9)
H2A C2 H2C 108.5(13)
H2B C2 H2C 110.2(13)
C4 C3 H3A 113.4(8)
C4 C3 H3B 107.4(8)
H3A C3 H3B 107.3(12)
C4 C3 H3C 110.8(9)
H3A C3 H3C 108.1(12)
H3B C3 H3C 109.8(12)
O5 C4 C1 109.25(9)
O5 C4 C3 110.65(9)
C1 C4 C3 112.36(10)
O5 C4 C2 102.05(9)
C1 C4 C2 111.44(10)
C3 C4 C2 110.61(10)
C6 O5 C4 122.19(8)
O7 C6 O5 126.23(10)
O7 C6 N8 124.15(10)
O5 C6 N8 109.62(9)
C6 N8 C9 122.44(9)
C6 N8 H8 116.6(9)
C9 N8 H8 120.3(9)
N8 C9 C10 116.01(9)
N8 C9 H9A 109.8(8)
C10 C9 H9A 106.9(8)
N8 C9 H9B 108.5(8)
C10 C9 H9B 106.8(8)
H9A C9 H9B 108.6(11)
O11 C10 N12 124.81(10)
O11 C10 C9 120.22(10)
N12 C10 C9 114.95(9)
C10 N12 C13 127.46(10)
C10 N12 H12 118.5(9)
C13 N12 H12 114.0(9)
C14 C13 N12 125.94(11)
C14 C13 C15 124.30(10)
N12 C13 C15 109.74(9)
C13 C14 H14A 119.2(9)
C13 C14 H14B 122.6(9)
H14A C14 H14B 118.2(12)
O16 C15 N17 121.43(10)
O16 C15 C13 120.12(10)
N17 C15 C13 118.45(9)
C15 N17 C18 118.66(9)
C15 N17 H17 122.0(9)
C18 N17 H17 119.0(9)
N17 C18 C19 114.34(9)
N17 C18 H18A 111.1(8)
C19 C18 H18A 107.7(8)
N17 C18 H18B 107.8(8)
C19 C18 H18B 106.9(9)
H18A C18 H18B 108.9(12)
O20 C19 O21 124.61(10)
O20 C19 C18 123.44(10)
O21 C19 C18 111.86(9)
C19 O21 C22 115.14(9)
O21 C22 H22A 111.5(9)
O21 C22 H22B 104.8(10)
H22A C22 H22B 111.1(13)
O21 C22 H22C 109.7(9)
H22A C22 H22C 108.1(12)
H22B C22 H22C 111.6(13)

loop_
_geom_bond_atom_site_label_1
_geom_bond_atom_site_label_2
_geom_bond_distance
C1 C4 1.5048(17)
C1 H1A 0.966(14)
C1 H1B 0.990(15)
C1 H1C 1.002(16)
C2 C4 1.5115(16)
C2 H2A 0.984(16)
C2 H2B 0.995(17)
C2 H2C 0.956(16)
C3 C4 1.5090(16)
C3 H3A 0.982(14)
C3 H3B 0.989(16)
C3 H3C 0.969(16)
C4 O5 1.4739(13)
O5 C6 1.3288(13)
C6 O7 1.2181(13)
C6 N8 1.3450(15)
N8 C9 1.4347(14)
N8 H8 0.871(15)
C9 C10 1.5196(16)
C9 H9A 0.947(14)
C9 H9B 0.973(14)
C10 O11 1.2122(13)
C10 N12 1.3473(14)
N12 C13 1.3940(14)
N12 H12 0.874(14)
C13 C14 1.3188(16)
C13 C15 1.4950(15)
C14 H14A 0.975(15)
C14 H14B 0.964(16)
C15 O16 1.2317(13)
C15 N17 1.3281(14)
N17 C18 1.4417(14)
N17 H17 0.866(15)
C18 C19 1.5052(16)
C18 H18A 0.967(14)
C18 H18B 0.967(15)
C19 O20 1.1993(14)
C19 O21 1.3240(14)
O21 C22 1.4441(14)
C22 H22A 0.968(16)
C22 H22B 0.981(17)
C22 H22C 0.984(16)

loop_
_geom_hbond_atom_site_label_D
_geom_hbond_atom_site_label_H
_geom_hbond_atom_site_label_A
_geom_hbond_site_symmetry_A
_geom_hbond_distance_DH
_geom_hbond_distance_HA
_geom_hbond_distance_DA
_geom_hbond_angle_DHA
N8 H8 O16 2_665 0.87(2) 1.97(2) 2.8340(10) 173.0(10)
N17 H17 O7 2_565 0.87(2) 2.10(2) 2.9440(10) 167.0(10)
C1 H1B O20 2_675 0.99(2) 2.48(2) 3.434(2) 161.0(10)
C14 H14A O7 2_565 0.98(2) 2.54(2) 3.439(2) 154.0(10)
C18 H18A O11 2_565 0.970(10) 2.680(10) 3.240(2) 117.6(9)
C18 H18B O20 2_564 0.97(2) 2.49(2) 3.2590(10) 137.0(10)
C22 H22A O11 1_554 0.97(2) 2.49(2) 3.459(2) 177.0(10)

loop_
_geom_torsion_atom_site_label_1
_geom_torsion_atom_site_label_2
_geom_torsion_atom_site_label_3
_geom_torsion_atom_site_label_4
_geom_torsion
C1 C4 O5 C6 67.61(12)
C3 C4 O5 C6 -56.60(13)
C2 C4 O5 C6 -174.33(10)
C4 O5 C6 O7 0.50(16)
C4 O5 C6 N8 -179.88(9)
O7 C6 N8 C9 -6.82(16)
O5 C6 N8 C9 173.55(9)
C6 N8 C9 C10 88.99(13)
N8 C9 C10 O11 179.49(10)
N8 C9 C10 N12 -2.04(14)
O11 C10 N12 C13 5.83(18)
C9 C10 N12 C13 -172.56(10)
C10 N12 C13 C14 -5.01(19)
C10 N12 C13 C15 176.28(10)
C14 C13 C15 O16 -170.24(11)
N12 C13 C15 O16 8.49(13)
C14 C13 C15 N17 9.42(16)
N12 C13 C15 N17 -171.84(9)
O16 C15 N17 C18 -0.52(15)
C13 C15 N17 C18 179.82(9)
C15 N17 C18 C19 69.74(13)
N17 C18 C19 O20 -140.05(11)
N17 C18 C19 O21 43.13(13)
O20 C19 O21 C22 -1.55(16)
C18 C19 O21 C22 175.23(9)

loop_
_cod_related_entry_id
_cod_related_entry_database
_cod_related_entry_code
1 ChemSpider 21133304
